data_1518057
loop_
_publ_author_name
'Charbonnier, Francois'
'Petit-Ramel, Michelle'
'Faure, Rene'
'Loiseleur, Henri'

_publ_section_title
;
 Structure cristalline du furanne-2 carboxylate d'argent(I) anhydre et du
 furanne-2 carboxylate de cuivre(II) dihydrate
;
_journal_name_full 'Revue de Chimie Minerale'
_journal_page_first 601
_journal_page_last 610
_journal_volume 21
_journal_year 1984
_chemical_formula_sum 'C5 H3 Ag O3'
_chemical_formula_weight 218.94
_space_group_IT_number 14
_symmetry_cell_setting monoclinic
_symmetry_Int_Tables_number 14
_symmetry_space_group_name_Hall '-P 2ybc'
_symmetry_space_group_name_H-M 'P 1 21/c 1'
_cell_angle_alpha 90
_cell_angle_beta 125.11(2)
_cell_angle_gamma 90
_cell_formula_units_Z 4
_cell_length_a 5.668(2)
_cell_length_b 17.307(3)
_cell_length_c 6.500(2)
_cell_volume 521.6(3)
_diffrn_ambient_temperature 293
_diffrn_radiation_probe x-ray
_diffrn_radiation_type MoK\a
_diffrn_radiation_wavelength 0.71069
_exptl_absorpt_coefficient_mu 3.771
_exptl_crystal_density_diffrn 2.788
_exptl_crystal_F_000 416
_refine_ls_number_reflns 1261
_refine_ls_R_factor_gt 0.098
_cod_data_source_file RCM-1984-21-601-610-1.cif
_cod_data_source_block furanne-Ag
_cod_original_sg_symbol_H-M 'P 21/c'
_cod_database_code 1518057

loop_
_symmetry_equiv_pos_site_id
_symmetry_equiv_pos_as_xyz
1 x,y,z
2 -x,1/2+y,1/2-z
3 -x,-y,-z
4 x,1/2-y,1/2+z

loop_
_atom_site_label
_atom_site_type_symbol
_atom_site_thermal_displace_type
_atom_site_fract_x
_atom_site_fract_y
_atom_site_fract_z
_atom_site_occupancy
_atom_site_U_iso_or_equiv
Ag Ag Uiso 0.3101(3) 0.49620(10) 0.1633(2) 1.000 0.0405(13)
O1 O Uiso -0.321(3) 0.3510(10) 0.449(2) 1.000 0.041(3)
O2 O Uiso 0.225(3) 0.4430(10) 0.428(2) 1.000 0.038(3)
O3 O Uiso -0.254(3) 0.4390(10) 0.152(2) 1.000 0.034(3)
C1 C Uiso -0.050(4) 0.3760(10) 0.524(3) 1.000 0.037(4)
C2 C Uiso 0.146(5) 0.3560(10) 0.771(4) 1.000 0.043(5)
C3 C Uiso -0.012(5) 0.3130(10) 0.849(4) 1.000 0.046(3)
C4 C Uiso -0.287(5) 0.3130(10) 0.648(4) 1.000 0.044(3)
C5 C Uiso -0.019(4) 0.4250(10) 0.356(3) 1.000 0.034(3)
H1 H Uiso 0.35(6) 0.366(17) 0.92(5) 1.000 0.0431
H2 H Uiso 0.07(6) 0.293(19) 0.99(5) 1.000 0.0456
H3 H Uiso -0.41(6) 0.295(18) 0.74(5) 1.000 0.0443

loop_
_atom_type_symbol
_atom_type_description
_atom_type_scat_dispersion_real
_atom_type_scat_dispersion_imag
_atom_type_scat_source
C C 0.0033 0.0016 ' International Tables Vol C Tables 4.2.6.8 and 6.1.1.4'
H H 0.0000 0.0000 ' International Tables Vol C Tables 4.2.6.8 and 6.1.1.4'
Ag Ag -0.8971 1.1015 ' International Tables Vol C Tables 4.2.6.8 and 6.1.1.4'
O O 0.0106 0.0060 ' International Tables Vol C Tables 4.2.6.8 and 6.1.1.4'

loop_
_geom_angle_atom_site_label_1
_geom_angle_atom_site_label_2
_geom_angle_atom_site_label_3
_geom_angle
_geom_angle_site_symmetry_1
_geom_angle_site_symmetry_3
_geom_angle_publ_flag
O2 Ag O3 118.4(5) . 1_655 yes
O2 Ag O3 161.9(6) . 3_565 yes
O2 Ag O2 85.6(5) . 3_666 yes
O3 Ag O3 78.8(6) 1_655 3_565 yes
O2 Ag O3 77.0(5) 3_666 1_655 yes
O2 Ag O3 105.0(5) 3_666 3_565 yes
C1 O1 C4 107.1(16) . . yes
Ag O2 C5 120.6(11) . . yes
Ag O2 Ag 94.5(6) . 3_666 yes
Ag O2 C5 137.7(12) 3_666 . yes
Ag O3 C5 118.4(13) 1_455 . yes
Ag O3 C5 125.8(16) 3_565 . yes
Ag O3 Ag 101.2(6) 1_455 3_565 yes
O1 C1 C2 109(2) . . yes
O1 C1 C5 120.0(16) . . yes
C2 C1 C5 131(2) . . no
C1 C2 C3 107(2) . . no
C2 C3 C4 105(2) . . no
O1 C4 C3 112(2) . . yes
O2 C5 O3 129.8(19) . . yes
O2 C5 C1 117.1(16) . . yes
O3 C5 C1 113(2) . . yes
C1 C2 H1 142(17) . . no
C3 C2 H1 110(15) . . no
C2 C3 H2 122.00 . . no
C4 C3 H2 133.00 . . no
O1 C4 H3 143(17) . . no
C3 C4 H3 102(15) . . no

loop_
_geom_bond_atom_site_label_1
_geom_bond_atom_site_label_2
_geom_bond_distance
_geom_bond_site_symmetry_2
_geom_bond_publ_flag
Ag O2 2.235(16) . yes
Ag O3 2.702(19) 1_655 yes
Ag O3 2.193(14) 3_565 yes
Ag O2 2.656(14) 3_666 yes
O1 C1 1.39(3) . yes
O1 C4 1.36(3) . yes
O2 C5 1.22(3) . yes
O3 C5 1.25(2) . yes
C1 C2 1.37(3) . no
C1 C5 1.47(3) . no
C2 C3 1.46(4) . no
C3 C4 1.34(4) . no
C2 H1 1.0(4) . no
C3 H2 0.8(3) . no
C4 H3 1.2(3) . no

loop_
_geom_hbond_atom_site_label_D
_geom_hbond_atom_site_label_H
_geom_hbond_atom_site_label_A
_geom_hbond_distance_DH
_geom_hbond_distance_HA
_geom_hbond_distance_DA
_geom_hbond_angle_DHA
_geom_hbond_site_symmetry_A
_geom_hbond_publ_flag
C2 H1 O3 1.0(4) 2.2(3) 3.17(3) 154.00 1_656 yes

loop_
_geom_torsion_atom_site_label_1
_geom_torsion_atom_site_label_2
_geom_torsion_atom_site_label_3
_geom_torsion_atom_site_label_4
_geom_torsion
_geom_torsion_site_symmetry_1
_geom_torsion_site_symmetry_3
_geom_torsion_site_symmetry_4
_geom_torsion_publ_flag
O3 Ag O2 C5 -132.1(15) 1_655 . . no
O3 Ag O2 Ag 72.7(6) 1_655 . 3_666 no
O2 Ag O2 C5 155.2(16) 3_666 . . no
O2 Ag O2 Ag 0.0(5) 3_666 . 3_666 no
O2 Ag O3 C5 -44.4(16) . 1_655 1_655 no
O2 Ag O2 Ag 0.0(6) . 3_666 3_666 no
O2 Ag O2 C5 148(2) . 3_666 3_666 no
C4 O1 C1 C2 -3(2) . . . no
C4 O1 C1 C5 -174.8(17) . . . no
C1 O1 C4 C3 1(2) . . . no
Ag O2 C5 O3 -9(3) . . . no
Ag O2 C5 C1 167.5(13) . . . no
Ag O2 C5 O3 132.7(19) 3_666 . . no
Ag O2 C5 C1 -51(3) 3_666 . . no
Ag O3 C5 O2 -131(2) 1_455 . . no
Ag O3 C5 C1 52.2(19) 1_455 . . no
Ag O3 C5 O2 0(3) 3_565 . . no
Ag O3 C5 C1 -176.3(12) 3_565 . . no
O1 C1 C2 C3 3(2) . . . no
C5 C1 C2 C3 174(2) . . . no
O1 C1 C5 O2 -177.5(18) . . . no
O1 C1 C5 O3 0(3) . . . no
C2 C1 C5 O2 12(3) . . . no
C2 C1 C5 O3 -171(2) . . . no
C1 C2 C3 C4 -2(2) . . . no
C2 C3 C4 O1 1(2) . . . no
